data_2227943
loop_
_publ_author_name
'Banister, Samuel D.'
'Clegg, Jack K.'
'Hanani, Raphy'
'Kassiou, Michael'

_publ_section_title
;
 11-{[2-(3-Fluorophenyl)ethyl](methyl)amino}pentacyclo[5.4.0.0^2,6^.0^3,10^.0^5,9^]undecan-8-one
;
_journal_coeditor_code RK2233
_journal_issue 10
_journal_name_full 'Acta Crystallographica Section E'
_journal_page_first o2693
_journal_paper_doi 10.1107/S1600536810038523
_journal_volume 66
_journal_year 2010
_chemical_formula_moiety 'C20 H22 F N O'
_chemical_formula_sum 'C20 H22 F N O'
_chemical_formula_weight 311.39
_chemical_melting_point 363.5
_chemical_name_systematic
;
11-{[2-(3-Fluorophenyl)ethyl](methyl)amino}pentacyclo
[5.4.0.0^2,6^.0^3,10^.0^5,9^]undecan-8-one
;
_space_group_IT_number 14
_symmetry_cell_setting monoclinic
_symmetry_space_group_name_Hall '-P 2yn'
_symmetry_space_group_name_H-M 'P 1 21/n 1'
_atom_sites_solution_hydrogens geom
_atom_sites_solution_primary direct
_atom_sites_solution_secondary difmap
_audit_creation_method SHELXL97
_cell_angle_alpha 90.00
_cell_angle_beta 95.214(8)
_cell_angle_gamma 90.00
_cell_formula_units_Z 4
_cell_length_a 10.5450(18)
_cell_length_b 10.980(2)
_cell_length_c 13.822(3)
_cell_measurement_reflns_used 2297
_cell_measurement_temperature 150(2)
_cell_measurement_theta_max 23.12
_cell_measurement_theta_min 2.68
_cell_volume 1593.7(5)
_computing_cell_refinement '<i>SAINT</i> (Bruker--Nonius, 2003)'
_computing_data_collection '<i>APEX2</i> (Bruker--Nonius, 2003)'
_computing_data_reduction
;
<i>SAINT</i> and <i>XPREP</i> (Bruker--Nonius, 2003)
;
_computing_molecular_graphics
;
<i>ORTEP-3</i> (Farrugia, 1997), <i>WinGX</i> (Farrugia, 1999)
and
<i>POV-Ray</i> (Cason, 2002)
;
_computing_publication_material 'enCIFer (Allen <i>et al.</i>, 2004)'
_computing_structure_refinement '<i>SHELXL97</i> (Sheldrick, 2008)'
_computing_structure_solution '<i>SIR97</i> (Altomare <i>et al.</i>, 1999)'
_diffrn_ambient_temperature 150(2)
_diffrn_measured_fraction_theta_full 0.990
_diffrn_measured_fraction_theta_max 0.990
_diffrn_measurement_device_type 'Bruker--Nonius APEXII FR591'
_diffrn_measurement_method '\w and \f'
_diffrn_radiation_monochromator graphite
_diffrn_radiation_source 'rotating anode'
_diffrn_radiation_type MoK\a
_diffrn_radiation_wavelength 0.71073
_diffrn_reflns_av_R_equivalents 0.0873
_diffrn_reflns_av_sigmaI/netI 0.0813
_diffrn_reflns_limit_h_max 12
_diffrn_reflns_limit_h_min -12
_diffrn_reflns_limit_k_max 12
_diffrn_reflns_limit_k_min -13
_diffrn_reflns_limit_l_max 16
_diffrn_reflns_limit_l_min -16
_diffrn_reflns_number 17270
_diffrn_reflns_theta_full 25.00
_diffrn_reflns_theta_max 25.00
_diffrn_reflns_theta_min 2.98
_diffrn_standards_decay_% 0
_diffrn_standards_interval_count 0
_diffrn_standards_interval_time 0
_diffrn_standards_number 0
_exptl_absorpt_coefficient_mu 0.087
_exptl_absorpt_correction_T_max 0.7457
_exptl_absorpt_correction_T_min 0.6841
_exptl_absorpt_correction_type multi-scan
_exptl_absorpt_process_details '(<i>SADABS</i>; Sheldrick, 1999)'
_exptl_crystal_colour colourless
_exptl_crystal_density_diffrn 1.298
_exptl_crystal_density_method 'not measured'
_exptl_crystal_description block
_exptl_crystal_F_000 664
_exptl_crystal_size_max 0.250
_exptl_crystal_size_mid 0.200
_exptl_crystal_size_min 0.150
_refine_diff_density_max 0.685
_refine_diff_density_min -0.475
_refine_ls_extinction_method none
_refine_ls_goodness_of_fit_ref 1.140
_refine_ls_hydrogen_treatment constr
_refine_ls_matrix_type full
_refine_ls_number_parameters 209
_refine_ls_number_reflns 2773
_refine_ls_number_restraints 0
_refine_ls_restrained_S_all 1.140
_refine_ls_R_factor_all 0.1556
_refine_ls_R_factor_gt 0.0874
_refine_ls_shift/su_max 0.000
_refine_ls_shift/su_mean 0.000
_refine_ls_structure_factor_coef Fsqd
_refine_ls_weighting_details 'calc w=1/[\s^2^(Fo^2^)+(0.1415P)^2^+0.2766P] where P=(Fo^2^+2Fc^2^)/3'
_refine_ls_weighting_scheme calc
_refine_ls_wR_factor_gt 0.2419
_refine_ls_wR_factor_ref 0.2708
_reflns_number_gt 1566
_reflns_number_total 2773
_reflns_threshold_expression I>2\s(I)
_cod_data_source_file rk2233.cif
_cod_data_source_block I
_cod_original_cell_volume 1593.8(5)
_cod_original_sg_symbol_H-M 'P 21/n'
_cod_database_code 2227943
_cod_database_fobs_code 2227943

loop_
_symmetry_equiv_pos_as_xyz
'x, y, z'
'-x+1/2, y+1/2, -z+1/2'
'-x, -y, -z'
'x-1/2, -y-1/2, z-1/2'

loop_
_atom_site_type_symbol
_atom_site_label
_atom_site_fract_x
_atom_site_fract_y
_atom_site_fract_z
_atom_site_U_iso_or_equiv
_atom_site_adp_type
_atom_site_calc_flag
_atom_site_refinement_flags
_atom_site_occupancy
_atom_site_disorder_assembly
_atom_site_disorder_group
C C1 0.5938(5) 0.3609(4) 0.6172(5) 0.0588(17) Uani d . 1 . .
C C2 0.5803(4) 0.2626(4) 0.6825(3) 0.0399(11) Uani d . 1 . .
H H2 0.5450 0.2744 0.7426 0.048 Uiso calc R 1 . .
C C3 0.6209(3) 0.1482(3) 0.6545(3) 0.0250(9) Uani d . 1 . .
C C4 0.6703(4) 0.1374(4) 0.5656(3) 0.0382(11) Uani d . 1 . .
H H4 0.6988 0.0598 0.5462 0.046 Uiso calc R 1 . .
C C5 0.6797(5) 0.2343(6) 0.5047(4) 0.0609(16) Uani d . 1 . .
H H5 0.7123 0.2220 0.4436 0.073 Uiso calc R 1 . .
C C6 0.6442(6) 0.3449(6) 0.5291(5) 0.0680(18) Uani d . 1 . .
H H6 0.6532 0.4120 0.4869 0.082 Uiso calc R 1 . .
C C7 0.6123(5) 0.0379(4) 0.7189(3) 0.0503(13) Uani d . 1 . .
H H7A 0.6156 0.0645 0.7875 0.060 Uiso calc R 1 . .
H H7B 0.6865 -0.0156 0.7121 0.060 Uiso calc R 1 . .
C C8 0.4885(4) -0.0351(4) 0.6931(3) 0.0304(10) Uani d . 1 . .
H H8A 0.4162 0.0131 0.7137 0.036 Uiso calc R 1 . .
H H8B 0.4758 -0.0436 0.6216 0.036 Uiso calc R 1 . .
C C9 0.5715(4) -0.2420(4) 0.6958(4) 0.0490(13) Uani d . 1 . .
H H9A 0.6587 -0.2249 0.7233 0.074 Uiso calc R 1 . .
H H9B 0.5661 -0.2326 0.6250 0.074 Uiso calc R 1 . .
H H9C 0.5486 -0.3256 0.7119 0.074 Uiso calc R 1 . .
C C10 0.4948(4) -0.1550(4) 0.8423(3) 0.0348(11) Uani d . 1 . .
H H10 0.5795 -0.1212 0.8675 0.042 Uiso calc R 1 . .
C C11 0.3871(4) -0.0811(4) 0.8822(3) 0.0408(12) Uani d . 1 . .
H H11 0.3956 0.0094 0.8774 0.049 Uiso calc R 1 . .
C C12 0.3700(5) -0.1303(4) 0.9854(4) 0.0506(13) Uani d . 1 . .
H H12 0.3736 -0.0702 1.0400 0.061 Uiso calc R 1 . .
C C13 0.4537(4) -0.2406(5) 0.9980(3) 0.0502(14) Uani d . 1 . .
H H13 0.5343 -0.2286 1.0409 0.060 Uiso calc R 1 . .
C C14 0.4724(4) -0.2781(4) 0.8898(3) 0.0479(13) Uani d . 1 . .
H H14 0.5445 -0.3364 0.8851 0.057 Uiso calc R 1 . .
C C15 0.3636(5) -0.3402(5) 1.0322(4) 0.0542(14) Uani d . 1 . .
H H15A 0.4011 -0.4229 1.0328 0.065 Uiso calc R 1 . .
H H15B 0.3314 -0.3216 1.0957 0.065 Uiso calc R 1 . .
C C16 0.2635(4) -0.3182(5) 0.9450(3) 0.0470(13) Uani d . 1 . .
H H16 0.1859 -0.3705 0.9451 0.056 Uiso calc R 1 . .
C C17 0.3392(4) -0.3332(4) 0.8509(4) 0.0469(13) Uani d . 1 . .
H H17 0.3429 -0.4186 0.8262 0.056 Uiso calc R 1 . .
C C18 0.2639(4) -0.2484(4) 0.7847(3) 0.0379(11) Uani d . 1 . .
C C19 0.2540(4) -0.1331(5) 0.8456(3) 0.0429(12) Uani d . 1 . .
H H19 0.1893 -0.0720 0.8196 0.052 Uiso calc R 1 . .
C C20 0.2372(4) -0.1834(4) 0.9485(3) 0.0435(12) Uani d . 1 . .
H H20 0.1614 -0.1557 0.9812 0.052 Uiso calc R 1 . .
N N1 0.4837(3) -0.1570(3) 0.7364(2) 0.0259(8) Uani d . 1 . .
O O1 0.2010(3) -0.2730(3) 0.70829(19) 0.0431(9) Uani d . 1 . .
F F1 0.5547(4) 0.4710(3) 0.6455(4) 0.128(2) Uani d . 1 . .

loop_
_atom_site_aniso_label
_atom_site_aniso_U_11
_atom_site_aniso_U_22
_atom_site_aniso_U_33
_atom_site_aniso_U_12
_atom_site_aniso_U_13
_atom_site_aniso_U_23
C1 0.035(3) 0.016(2) 0.119(5) 0.004(2) -0.030(3) -0.007(3)
C2 0.023(2) 0.053(3) 0.043(3) -0.007(2) -0.0052(18) -0.016(2)
C3 0.028(2) 0.026(2) 0.020(2) -0.0055(18) -0.0039(16) 0.0031(16)
C4 0.036(2) 0.045(3) 0.033(3) 0.001(2) 0.0019(19) -0.007(2)
C5 0.044(3) 0.104(5) 0.034(3) -0.023(3) -0.001(2) 0.017(3)
C6 0.056(4) 0.070(4) 0.074(4) -0.032(3) -0.019(3) 0.038(4)
C7 0.053(3) 0.047(3) 0.046(3) -0.028(2) -0.021(2) 0.021(2)
C8 0.028(2) 0.036(2) 0.026(2) -0.0048(19) -0.0042(17) 0.0024(18)
C9 0.039(3) 0.044(3) 0.063(3) 0.007(2) 0.001(2) -0.011(2)
C10 0.031(2) 0.041(3) 0.030(2) -0.017(2) -0.0098(18) 0.0099(19)
C11 0.046(3) 0.050(3) 0.027(2) -0.023(2) 0.009(2) -0.006(2)
C12 0.066(3) 0.043(3) 0.040(3) -0.015(3) -0.009(2) -0.005(2)
C13 0.031(2) 0.090(4) 0.028(2) -0.011(3) -0.0097(19) 0.012(2)
C14 0.040(3) 0.044(3) 0.056(3) -0.014(2) -0.015(2) 0.020(2)
C15 0.057(3) 0.059(3) 0.045(3) -0.008(3) -0.006(2) 0.018(2)
C16 0.046(3) 0.070(4) 0.023(2) -0.028(3) -0.003(2) 0.006(2)
C17 0.042(3) 0.037(3) 0.058(3) -0.016(2) -0.013(2) 0.010(2)
C18 0.033(2) 0.051(3) 0.028(2) -0.019(2) -0.0031(19) 0.008(2)
C19 0.039(3) 0.058(3) 0.033(3) -0.006(2) 0.005(2) 0.001(2)
C20 0.039(3) 0.060(3) 0.032(3) -0.002(2) 0.006(2) 0.008(2)
N1 0.0248(17) 0.0248(18) 0.0278(19) -0.0006(15) 0.0002(13) 0.0012(14)
O1 0.0350(16) 0.070(2) 0.0232(16) -0.0208(16) -0.0058(13) 0.0024(14)
F1 0.088(3) 0.038(2) 0.246(6) 0.0133(19) -0.048(3) -0.037(2)

loop_
_atom_type_symbol
_atom_type_description
_atom_type_scat_dispersion_real
_atom_type_scat_dispersion_imag
_atom_type_scat_source
C C 0.0033 0.0016 'International Tables Vol C Tables 4.2.6.8 and 6.1.1.4'
H H 0.0000 0.0000 'International Tables Vol C Tables 4.2.6.8 and 6.1.1.4'
N N 0.0061 0.0033 'International Tables Vol C Tables 4.2.6.8 and 6.1.1.4'
O O 0.0106 0.0060 'International Tables Vol C Tables 4.2.6.8 and 6.1.1.4'
F F 0.0171 0.0103 'International Tables Vol C Tables 4.2.6.8 and 6.1.1.4'

loop_
_geom_angle_atom_site_label_1
_geom_angle_atom_site_label_2
_geom_angle_atom_site_label_3
_geom_angle_site_symmetry_1
_geom_angle_site_symmetry_3
_geom_angle
_geom_angle_publ_flag
F1 C1 C6 . . 121.4(6) ?
F1 C1 C2 . . 116.5(6) ?
C6 C1 C2 . . 122.0(5) ?
C3 C2 C1 . . 117.2(4) ?
C3 C2 H2 . . 121.4 ?
C1 C2 H2 . . 121.4 ?
C4 C3 C2 . . 118.3(4) ?
C4 C3 C7 . . 120.2(4) ?
C2 C3 C7 . . 121.5(4) ?
C5 C4 C3 . . 122.4(5) ?
C5 C4 H4 . . 118.8 ?
C3 C4 H4 . . 118.8 ?
C6 C5 C4 . . 121.3(5) ?
C6 C5 H5 . . 119.3 ?
C4 C5 H5 . . 119.3 ?
C5 C6 C1 . . 118.7(5) ?
C5 C6 H6 . . 120.6 ?
C1 C6 H6 . . 120.6 ?
C3 C7 C8 . . 112.0(3) ?
C3 C7 H7A . . 109.2 ?
C8 C7 H7A . . 109.2 ?
C3 C7 H7B . . 109.2 ?
C8 C7 H7B . . 109.2 ?
H7A C7 H7B . . 107.9 ?
N1 C8 C7 . . 116.0(3) ?
N1 C8 H8A . . 108.3 ?
C7 C8 H8A . . 108.3 ?
N1 C8 H8B . . 108.3 ?
C7 C8 H8B . . 108.3 ?
H8A C8 H8B . . 107.4 ?
N1 C9 H9A . . 109.5 ?
N1 C9 H9B . . 109.5 ?
H9A C9 H9B . . 109.5 ?
N1 C9 H9C . . 109.5 ?
H9A C9 H9C . . 109.5 ?
H9B C9 H9C . . 109.5 ?
N1 C10 C14 . . 114.6(3) ?
N1 C10 C11 . . 112.0(3) ?
C14 C10 C11 . . 99.4(3) ?
N1 C10 H10 . . 110.1 ?
C14 C10 H10 . . 110.1 ?
C11 C10 H10 . . 110.1 ?
C10 C11 C12 . . 107.3(4) ?
C10 C11 C19 . . 111.3(3) ?
C12 C11 C19 . . 89.7(3) ?
C10 C11 H11 . . 115.2 ?
C12 C11 H11 . . 115.2 ?
C19 C11 H11 . . 115.2 ?
C13 C12 C11 . . 105.8(4) ?
C13 C12 C20 . . 103.8(4) ?
C11 C12 C20 . . 90.3(3) ?
C13 C12 H12 . . 117.7 ?
C11 C12 H12 . . 117.7 ?
C20 C12 H12 . . 117.7 ?
C12 C13 C15 . . 103.6(4) ?
C12 C13 C14 . . 102.9(3) ?
C15 C13 C14 . . 103.7(4) ?
C12 C13 H13 . . 115.0 ?
C15 C13 H13 . . 115.0 ?
C14 C13 H13 . . 115.0 ?
C10 C14 C17 . . 111.0(3) ?
C10 C14 C13 . . 102.3(4) ?
C17 C14 C13 . . 103.8(4) ?
C10 C14 H14 . . 113.0 ?
C17 C14 H14 . . 113.0 ?
C13 C14 H14 . . 113.0 ?
C16 C15 C13 . . 92.6(3) ?
C16 C15 H15A . . 113.2 ?
C13 C15 H15A . . 113.2 ?
C16 C15 H15B . . 113.2 ?
C13 C15 H15B . . 113.2 ?
H15A C15 H15B . . 110.5 ?
C20 C16 C15 . . 104.1(4) ?
C20 C16 C17 . . 103.6(4) ?
C15 C16 C17 . . 105.2(4) ?
C20 C16 H16 . . 114.2 ?
C15 C16 H16 . . 114.2 ?
C17 C16 H16 . . 114.2 ?
C18 C17 C14 . . 112.3(3) ?
C18 C17 C16 . . 99.1(4) ?
C14 C17 C16 . . 100.2(4) ?
C18 C17 H17 . . 114.4 ?
C14 C17 H17 . . 114.4 ?
C16 C17 H17 . . 114.4 ?
O1 C18 C17 . . 127.6(4) ?
O1 C18 C19 . . 126.7(4) ?
C17 C18 C19 . . 103.9(4) ?
C18 C19 C20 . . 103.2(4) ?
C18 C19 C11 . . 112.2(4) ?
C20 C19 C11 . . 90.4(3) ?
C18 C19 H19 . . 115.9 ?
C20 C19 H19 . . 115.9 ?
C11 C19 H19 . . 115.9 ?
C16 C20 C19 . . 106.5(4) ?
C16 C20 C12 . . 102.4(4) ?
C19 C20 C12 . . 89.6(3) ?
C16 C20 H20 . . 118.0 ?
C19 C20 H20 . . 118.0 ?
C12 C20 H20 . . 118.0 ?
C10 N1 C9 . . 113.5(3) ?
C10 N1 C8 . . 113.1(3) ?
C9 N1 C8 . . 112.3(3) ?

loop_
_geom_bond_atom_site_label_1
_geom_bond_atom_site_label_2
_geom_bond_site_symmetry_2
_geom_bond_distance
_geom_bond_publ_flag
C1 F1 . 1.347(6) ?
C1 C6 . 1.384(9) ?
C1 C2 . 1.422(7) ?
C2 C3 . 1.393(6) ?
C2 H2 . 0.9500 ?
C3 C4 . 1.382(6) ?
C3 C7 . 1.511(6) ?
C4 C5 . 1.366(7) ?
C4 H4 . 0.9500 ?
C5 C6 . 1.323(8) ?
C5 H5 . 0.9500 ?
C6 H6 . 0.9500 ?
C7 C8 . 1.546(6) ?
C7 H7A . 0.9900 ?
C7 H7B . 0.9900 ?
C8 N1 . 1.469(5) ?
C8 H8A . 0.9900 ?
C8 H8B . 0.9900 ?
C9 N1 . 1.463(5) ?
C9 H9A . 0.9800 ?
C9 H9B . 0.9800 ?
C9 H9C . 0.9800 ?
C10 N1 . 1.458(5) ?
C10 C14 . 1.531(6) ?
C10 C11 . 1.538(6) ?
C10 H10 . 1.0000 ?
C11 C12 . 1.551(7) ?
C11 C19 . 1.557(6) ?
C11 H11 . 1.0000 ?
C12 C13 . 1.499(7) ?
C12 C20 . 1.560(7) ?
C12 H12 . 1.0000 ?
C13 C15 . 1.551(7) ?
C13 C14 . 1.581(7) ?
C13 H13 . 1.0000 ?
C14 C17 . 1.579(6) ?
C14 H14 . 1.0000 ?
C15 C16 . 1.546(6) ?
C15 H15A . 0.9900 ?
C15 H15B . 0.9900 ?
C16 C20 . 1.508(7) ?
C16 C17 . 1.595(7) ?
C16 H16 . 1.0000 ?
C17 C18 . 1.484(6) ?
C17 H17 . 1.0000 ?
C18 O1 . 1.225(5) ?
C18 C19 . 1.529(7) ?
C19 C20 . 1.550(6) ?
C19 H19 . 1.0000 ?
C20 H20 . 1.0000 ?

loop_
_geom_torsion_atom_site_label_1
_geom_torsion_atom_site_label_2
_geom_torsion_atom_site_label_3
_geom_torsion_atom_site_label_4
_geom_torsion_site_symmetry_1
_geom_torsion_site_symmetry_2
_geom_torsion_site_symmetry_3
_geom_torsion_site_symmetry_4
_geom_torsion
_geom_torsion_publ_flag
F1 C1 C2 C3 . . . . -179.7(4) ?
C6 C1 C2 C3 . . . . 0.5(6) ?
C1 C2 C3 C4 . . . . -0.6(6) ?
C1 C2 C3 C7 . . . . 179.2(4) ?
C2 C3 C4 C5 . . . . -0.4(6) ?
C7 C3 C4 C5 . . . . 179.8(4) ?
C3 C4 C5 C6 . . . . 1.6(7) ?
C4 C5 C6 C1 . . . . -1.6(8) ?
F1 C1 C6 C5 . . . . -179.2(5) ?
C2 C1 C6 C5 . . . . 0.6(8) ?
C4 C3 C7 C8 . . . . -85.8(5) ?
C2 C3 C7 C8 . . . . 94.4(5) ?
C3 C7 C8 N1 . . . . 167.1(4) ?
N1 C10 C11 C12 . . . . 154.8(3) ?
C14 C10 C11 C12 . . . . 33.3(4) ?
N1 C10 C11 C19 . . . . 58.2(4) ?
C14 C10 C11 C19 . . . . -63.3(4) ?
C10 C11 C12 C13 . . . . -7.4(5) ?
C19 C11 C12 C13 . . . . 104.9(4) ?
C10 C11 C12 C20 . . . . -111.8(4) ?
C19 C11 C12 C20 . . . . 0.5(4) ?
C11 C12 C13 C15 . . . . -128.9(4) ?
C20 C12 C13 C15 . . . . -34.7(4) ?
C11 C12 C13 C14 . . . . -21.1(4) ?
C20 C12 C13 C14 . . . . 73.1(4) ?
N1 C10 C14 C17 . . . . -55.1(5) ?
C11 C10 C14 C17 . . . . 64.4(5) ?
N1 C10 C14 C13 . . . . -165.3(3) ?
C11 C10 C14 C13 . . . . -45.8(4) ?
C12 C13 C14 C10 . . . . 42.8(4) ?
C15 C13 C14 C10 . . . . 150.5(4) ?
C12 C13 C14 C17 . . . . -72.8(4) ?
C15 C13 C14 C17 . . . . 34.9(5) ?
C12 C13 C15 C16 . . . . 53.3(4) ?
C14 C13 C15 C16 . . . . -53.9(4) ?
C13 C15 C16 C20 . . . . -53.6(4) ?
C13 C15 C16 C17 . . . . 55.0(4) ?
C10 C14 C17 C18 . . . . -4.9(6) ?
C13 C14 C17 C18 . . . . 104.4(4) ?
C10 C14 C17 C16 . . . . -109.2(4) ?
C13 C14 C17 C16 . . . . 0.0(4) ?
C20 C16 C17 C18 . . . . -41.0(4) ?
C15 C16 C17 C18 . . . . -150.0(4) ?
C20 C16 C17 C14 . . . . 73.7(4) ?
C15 C16 C17 C14 . . . . -35.3(5) ?
C14 C17 C18 O1 . . . . 137.7(5) ?
C16 C17 C18 O1 . . . . -117.2(5) ?
C14 C17 C18 C19 . . . . -56.7(5) ?
C16 C17 C18 C19 . . . . 48.4(4) ?
O1 C18 C19 C20 . . . . 127.7(4) ?
C17 C18 C19 C20 . . . . -38.0(4) ?
O1 C18 C19 C11 . . . . -136.4(4) ?
C17 C18 C19 C11 . . . . 58.0(4) ?
C10 C11 C19 C18 . . . . 3.5(5) ?
C12 C11 C19 C18 . . . . -105.0(4) ?
C10 C11 C19 C20 . . . . 108.1(4) ?
C12 C11 C19 C20 . . . . -0.5(4) ?
C15 C16 C20 C19 . . . . 128.1(4) ?
C17 C16 C20 C19 . . . . 18.3(4) ?
C15 C16 C20 C12 . . . . 34.8(4) ?
C17 C16 C20 C12 . . . . -75.0(4) ?
C18 C19 C20 C16 . . . . 10.6(4) ?
C11 C19 C20 C16 . . . . -102.3(4) ?
C18 C19 C20 C12 . . . . 113.4(4) ?
C11 C19 C20 C12 . . . . 0.5(4) ?
C13 C12 C20 C16 . . . . 0.0(4) ?
C11 C12 C20 C16 . . . . 106.3(4) ?
C13 C12 C20 C19 . . . . -106.8(4) ?
C11 C12 C20 C19 . . . . -0.5(4) ?
C14 C10 N1 C9 . . . . -58.3(5) ?
C11 C10 N1 C9 . . . . -170.6(3) ?
C14 C10 N1 C8 . . . . 172.2(3) ?
C11 C10 N1 C8 . . . . 59.9(4) ?
C7 C8 N1 C10 . . . . 61.1(5) ?
C7 C8 N1 C9 . . . . -69.0(5) ?
